data_1521213
loop_
_publ_author_name
'Iwasaki, K.'
'Takizawa, H.'
'Uheda, K.'
'Endo, T.'
'Shimada, M.'

_publ_section_title
;
 Synthesis and electrical properties of Ba2 Nb5-x Zrx O9
;
_journal_name_full 'Journal of Alloys Compd.'
_journal_page_first 109
_journal_page_last 114
_journal_volume 308
_journal_year 2000
_chemical_formula_sum 'Ba2 Nb4.9 O9 Zr0.1'
_chemical_name_systematic 'Ba2 Nb4 (Nb0.9 Zr0.1) O9'
_space_group_IT_number 123
_symmetry_space_group_name_Hall '-P 4 2'
_symmetry_space_group_name_H-M 'P 4/m m m'
_cell_angle_alpha 90
_cell_angle_beta 90
_cell_angle_gamma 90
_cell_formula_units_Z 1
_cell_length_a 4.172
_cell_length_b 4.172
_cell_length_c 12.244
_cell_volume 213.114
_citation_journal_id_ASTM JALCEU
_cod_data_source_file Iwasaki_JALCEU_2000_1398.cif
_cod_data_source_block Ba2Nb4.9O9Zr0.1
_cod_database_code 1521213

loop_
_symmetry_equiv_pos_as_xyz
x,y,z
-y,x,z
-x,-y,z
y,-x,z
x,-y,-z
y,x,-z
-x,y,-z
-y,-x,-z
-x,-y,-z
y,-x,-z
x,y,-z
-y,x,-z
-x,y,z
-y,-x,z
x,-y,z
y,x,z

loop_
_atom_site_label
_atom_site_type_symbol
_atom_site_fract_x
_atom_site_fract_y
_atom_site_fract_z
_atom_site_occupancy
_atom_site_U_iso_or_equiv
Nb3 Nb+4 0.5 0.5 0 0.9 0.0
Zr1 Zr+4 0.5 0.5 0 0.1 0.0
Nb2 Nb+2 0.5 0.5 0.3369 1 0.0
O4 O-2 0.5 0 0 1 0.0
Ba1 Ba+2 0 0 0.1681 1 0.0
Nb1 Nb+2 0 0.5 0.5 1 0.0
O2 O-2 0.5 0 0.328 1 0.0
O1 O-2 0 0 0.5 1 0.0
O3 O-2 0.5 0.5 0.1625 1 0.0
